data_4115746
loop_
_publ_author_name
'Masaaki Sasa'
'Kentaro Tanaka'
'Xian-He Bu'
'Motoo Shiro'
'Mitsuhiko Shionoya'

_publ_contact_author_address
;
    Department of Chemistry, Graduate School of Science
    The Umiversity of Tokyo
    Hongo, Tokyo 113-0033, Japan
;
_publ_contact_author_email ' shionoya@chem.s.u-tokyo.ac.jp '
_publ_contact_author_fax ' 81-3-5841-8061 '
_publ_contact_author_name ' Mitsuhiko Shionoya'
_publ_contact_author_phone ' 81-3-5841-8061'
_publ_section_title
;
 Spontaneously Resolved Chiral Interpenetrating 3-D Nets with Two
 Different Zinc Coordination Polymers
;
_journal_name_full 'Journal of the American Chemical Society'
_journal_page_first 10750
_journal_page_last 10751
_journal_paper_doi 10.1021/ja0116324
_journal_volume 123
_journal_year 2001
_chemical_formula_moiety 'C13 H11 N5 O Zn1/2 1+, C15 H12 N6 Zn1/2 1+, (Cl O4 1-)2, C2 H3 N'
_chemical_formula_sum 'C30 H26 Cl2 N12 O9 Zn'
_chemical_formula_weight 834.90
_space_group_IT_number 92
_symmetry_cell_setting tetragonal
_symmetry_Int_Tables_number 92
_symmetry_space_group_name_Hall 'P 4abw 2nw'
_symmetry_space_group_name_H-M 'P 41 21 2'
_audit_creation_date 'Thu Feb  8 10:05:40 2001'
_audit_creation_method 'by teXsan'
_cell_angle_alpha 90
_cell_angle_beta 90
_cell_angle_gamma 90
_cell_formula_units_Z 8
_cell_length_a 12.3804(7)
_cell_length_b 12.3804(7)
_cell_length_c 46.505(2)
_cell_measurement_reflns_used 37819
_cell_measurement_temperature 123.2
_cell_measurement_theta_max 25.3
_cell_measurement_theta_min 2.1
_cell_volume 7128.0(6)
_computing_cell_refinement 'PROCESS-AUTO (Rigaku, 1998)'
_computing_data_collection 'PROCESS-AUTO (Rigaku, 1998)'
_computing_data_reduction 'teXsan (MSC & Rigaku, 1999)'
_computing_molecular_graphics 'ORTEP (Johnson, 1976)'
_computing_publication_material 'teXsan (MSC & Rigaku, 1999)'
_computing_structure_refinement 'teXsan (MSC & Rigaku, 1999)'
_computing_structure_solution 'SIR97 (Altomare, 1999)'
_diffrn_detector_area_resol_mean 10.00
_diffrn_measured_fraction_theta_full 0.9958
_diffrn_measured_fraction_theta_max 0.9958
_diffrn_measurement_device_type 'Rigaku RAXIS-RAPID Imaging Plate'
_diffrn_measurement_method \w
_diffrn_radiation_type 'Mo K\a'
_diffrn_radiation_wavelength 0.7107
_diffrn_reflns_av_R_equivalents 0.121
_diffrn_reflns_limit_h_max 14
_diffrn_reflns_limit_h_min -17
_diffrn_reflns_limit_k_max 17
_diffrn_reflns_limit_k_min -17
_diffrn_reflns_limit_l_max 65
_diffrn_reflns_limit_l_min -64
_diffrn_reflns_number 66616
_diffrn_reflns_theta_full 30.01
_diffrn_reflns_theta_max 30.01
_exptl_absorpt_coefficient_mu 0.910
_exptl_absorpt_correction_T_max 0.956
_exptl_absorpt_correction_T_min 0.824
_exptl_absorpt_correction_type multi-scan
_exptl_absorpt_process_details 'ABSCOR (Higashi, 1995)'
_exptl_crystal_colour colorless
_exptl_crystal_density_diffrn 1.556
_exptl_crystal_description platelet
_exptl_crystal_size_max 0.250
_exptl_crystal_size_mid 0.100
_exptl_crystal_size_min 0.050
_refine_diff_density_max 1.38
_refine_diff_density_min -0.88
_refine_ls_extinction_method none
_refine_ls_goodness_of_fit_ref 1.098
_refine_ls_hydrogen_treatment noref
_refine_ls_number_parameters 489
_refine_ls_number_reflns 5959
_refine_ls_R_factor_gt 0.0690
_refine_ls_shift/su_max 0.0007
_refine_ls_structure_factor_coef Fsqd
_refine_ls_weighting_details 'w = 1/[\s^2^(Fo^2^) + (0.07900(Max(Fo^2^,0) + 2Fc^2^)/3)^2^]'
_refine_ls_weighting_scheme calc
_refine_ls_wR_factor_ref 0.1683
_reflns_number_gt 3373
_reflns_number_total 5978
_reflns_threshold_expression F^2^>2.0\s(F^2^)
_cod_data_source_file ja0116324.cif
_cod_data_source_block RGK597raplt_Tokyo_Univ._(P
_cod_original_cell_volume 7128.0(7)
_cod_original_formula_sum 'C30 H26 Cl2 N12 O9 Zn '
_cod_database_code 4115746

loop_
_symmetry_equiv_pos_as_xyz
x,y,z
-x,-y,1/2+z
1/2-y,1/2+x,1/4+z
1/2+y,1/2-x,3/4+z
y,x,-z
-y,-x,1/2-z
1/2-x,1/2+y,1/4-z
1/2+x,1/2-y,3/4-z

loop_
_atom_site_label
_atom_site_type_symbol
_atom_site_fract_x
_atom_site_fract_y
_atom_site_fract_z
_atom_site_U_iso_or_equiv
_atom_site_adp_type
_atom_site_occupancy
_atom_site_calc_flag
_atom_site_refinement_flags
Zn(1) Zn 0.18517(6) -0.1852 0.2500 0.0297(1) Uani 1.00 d S
Zn(2) Zn -0.25638(6) 0.2564 0.2500 0.0280(1) Uani 1.00 d S
Cl(1) Cl 0.1930(2) 0.2606(2) 0.25007(4) 0.0480(5) Uani 1.00 d .
Cl(2) Cl 0.2724(2) -0.0124(2) 0.36589(5) 0.0677(8) Uani 1.00 d .
O(1) O -0.3735(4) 0.3735 0.2500 0.055(1) Uani 1.00 d S
O(2) O -0.1189(4) 0.1189 0.2500 0.047(1) Uani 1.00 d S
O(3) O 0.1653(5) 0.3676(5) 0.2405(1) 0.064(2) Uani 1.00 d .
O(4) O 0.1100(5) 0.1858(5) 0.2409(1) 0.071(2) Uani 1.00 d .
O(5) O 0.2935(5) 0.2268(6) 0.2382(1) 0.082(2) Uani 1.00 d .
O(6) O 0.1970(6) 0.2542(6) 0.2805(1) 0.077(2) Uani 1.00 d .
O(7) O 0.1845(6) -0.0805(6) 0.3598(1) 0.080(2) Uani 1.00 d .
O(8) O 0.3711(7) -0.0512(7) 0.3504(2) 0.102(3) Uani 1.00 d .
O(9) O 0.247(1) 0.0954(8) 0.3535(2) 0.156(5) Uani 1.00 d .
O(10) O 0.2899(7) 0.009(1) 0.3930(2) 0.163(5) Uani 1.00 d .
N(1) N 0.0790(4) -0.1146(4) 0.28180(9) 0.029(1) Uani 1.00 d .
N(2) N -0.1049(5) -0.0449(5) 0.37659(10) 0.035(2) Uani 1.00 d .
N(3) N -0.0744(5) 0.1312(5) 0.3577(1) 0.040(2) Uani 1.00 d .
N(4) N -0.1533(5) 0.1113(5) 0.4044(1) 0.045(2) Uani 1.00 d .
N(5) N -0.2531(5) -0.2048(5) 0.46777(10) 0.038(2) Uani 1.00 d .
N(6) N 0.3118(5) -0.0605(5) 0.2620(1) 0.040(2) Uani 1.00 d .
N(7) N -0.1482(5) 0.3466(5) 0.27610(9) 0.031(1) Uani 1.00 d .
N(8) N 0.0656(5) 0.4484(5) 0.36256(10) 0.033(2) Uani 1.00 d .
N(9) N 0.0398(5) 0.6196(5) 0.3400(1) 0.040(2) Uani 1.00 d .
N(10) N 0.1221(6) 0.6120(5) 0.3859(1) 0.043(2) Uani 1.00 d .
N(11) N 0.1888(5) 0.3227(5) 0.46064(10) 0.036(2) Uani 1.00 d .
N(12) N -0.4966(8) 0.4208(8) 0.2018(2) 0.087(3) Uani 1.00 d .
C(1) C 0.0164(6) -0.1738(6) 0.2990(1) 0.035(2) Uani 1.00 d .
C(2) C -0.0365(6) -0.1331(5) 0.3228(1) 0.031(2) Uani 1.00 d .
C(3) C -0.0222(5) -0.0244(5) 0.3295(1) 0.029(2) Uani 1.00 d .
C(4) C 0.0372(5) 0.0402(5) 0.3111(1) 0.029(2) Uani 1.00 d .
C(5) C 0.0867(5) -0.0096(6) 0.2876(1) 0.033(2) Uani 1.00 d .
C(6) C -0.0707(5) 0.0238(5) 0.3559(1) 0.029(2) Uani 1.00 d .
C(7) C -0.1199(7) 0.1706(6) 0.3820(1) 0.044(2) Uani 1.00 d .
C(8) C -0.1453(6) 0.0054(6) 0.4001(1) 0.037(2) Uani 1.00 d .
C(9) C -0.1794(6) -0.0683(6) 0.4237(1) 0.039(2) Uani 1.00 d .
C(10) C -0.1803(6) -0.1800(6) 0.4202(1) 0.039(2) Uani 1.00 d .
C(11) C -0.2168(6) -0.2472(6) 0.4426(1) 0.038(2) Uani 1.00 d .
C(12) C -0.2526(7) -0.0968(6) 0.4705(1) 0.043(2) Uani 1.00 d .
C(13) C -0.2185(6) -0.0273(6) 0.4501(1) 0.040(2) Uani 1.00 d .
C(14) C 0.3517(6) 0.0052(7) 0.2745(1) 0.046(2) Uani 1.00 d .
C(15) C 0.4009(8) 0.096(1) 0.2923(2) 0.076(3) Uani 1.00 d .
C(16) C -0.0882(7) 0.2939(6) 0.2953(1) 0.044(2) Uani 1.00 d .
C(17) C -0.0249(7) 0.3433(6) 0.3157(1) 0.037(2) Uani 1.00 d .
C(18) C -0.0269(6) 0.4542(5) 0.3172(1) 0.030(2) Uani 1.00 d .
C(19) C -0.0881(7) 0.5131(5) 0.2975(1) 0.036(2) Uani 1.00 d .
C(20) C -0.1493(6) 0.4528(6) 0.2772(1) 0.037(2) Uani 1.00 d .
C(21) C 0.0312(6) 0.5116(6) 0.3412(1) 0.033(2) Uani 1.00 d .
C(22) C 0.0875(7) 0.6616(6) 0.3626(1) 0.048(2) Uani 1.00 d .
C(23) C 0.1092(6) 0.5044(5) 0.3848(1) 0.033(2) Uani 1.00 d .
C(24) C 0.1396(6) 0.4401(6) 0.4105(1) 0.038(2) Uani 1.00 d .
C(25) C 0.1428(6) 0.3270(6) 0.4104(1) 0.036(2) Uani 1.00 d .
C(26) C 0.1668(6) 0.2725(6) 0.4357(1) 0.039(2) Uani 1.00 d .
C(27) C 0.1859(8) 0.4294(7) 0.4601(1) 0.048(2) Uani 1.00 d .
C(28) C 0.1641(7) 0.4931(6) 0.4360(1) 0.043(2) Uani 1.00 d .
C(29) C -0.5763(9) 0.4003(9) 0.1905(2) 0.074(3) Uani 1.00 d .
C(30) C -0.6773(8) 0.3773(10) 0.1769(2) 0.077(3) Uani 1.00 d .
H(1) H 0.0080 -0.2496 0.2947 0.0424 Uiso 1.00 calc .
H(1O) H -0.4221 0.3730 0.2604 0.0709 Uiso 1.00 d .
H(2) H -0.0826 -0.1779 0.3340 0.0334 Uiso 1.00 calc .
H(2O) H -0.1060 0.0461 0.2508 0.0580 Uiso 1.00 d .
H(4) H 0.0432 0.1183 0.3145 0.0339 Uiso 1.00 calc .
H(5) H 0.1280 0.0350 0.2746 0.0393 Uiso 1.00 calc .
H(7) H -0.1282 0.2482 0.3836 0.0479 Uiso 1.00 calc .
H(10) H -0.1570 -0.2117 0.4026 0.0484 Uiso 1.00 calc .
H(11) H -0.2157 -0.3222 0.4397 0.0445 Uiso 1.00 calc .
H(12) H -0.2784 -0.0673 0.4883 0.0509 Uiso 1.00 calc .
H(13) H -0.2198 0.0494 0.4533 0.0471 Uiso 1.00 calc .
H(15a) H 0.4101 0.0741 0.3116 0.0969 Uiso 1.00 calc .
H(15b) H 0.4676 0.1170 0.2842 0.0969 Uiso 1.00 calc .
H(15c) H 0.3528 0.1578 0.2920 0.0969 Uiso 1.00 calc .
H(16) H -0.0870 0.2179 0.2942 0.0445 Uiso 1.00 calc .
H(17) H 0.0170 0.3032 0.3288 0.0462 Uiso 1.00 calc .
H(19) H -0.0894 0.5895 0.2976 0.0416 Uiso 1.00 calc .
H(20) H -0.1913 0.4905 0.2633 0.0397 Uiso 1.00 calc .
H(22) H 0.0989 0.7393 0.3624 0.0574 Uiso 1.00 calc .
H(25) H 0.1252 0.2878 0.3935 0.0416 Uiso 1.00 calc .
H(26) H 0.1682 0.1966 0.4356 0.0442 Uiso 1.00 calc .
H(27) H 0.1958 0.4659 0.4779 0.0614 Uiso 1.00 calc .
H(28) H 0.1664 0.5702 0.4366 0.0507 Uiso 1.00 calc .
H(30a) H -0.6930 0.4291 0.1624 0.0885 Uiso 1.00 calc .
H(30b) H -0.7349 0.3763 0.1905 0.0885 Uiso 1.00 calc .
H(30c) H -0.6763 0.3065 0.1676 0.0885 Uiso 1.00 calc .

loop_
_atom_site_aniso_label
_atom_site_aniso_U_11
_atom_site_aniso_U_22
_atom_site_aniso_U_33
_atom_site_aniso_U_12
_atom_site_aniso_U_13
_atom_site_aniso_U_23
Zn(1) 0.0378(4) 0.0378 0.0134(4) 0.0073(5) 0.0007 0.0007(4)
Zn(2) 0.0332(4) 0.0332 0.0175(4) -0.0060(5) 0.0006 0.0006(3)
Cl(1) 0.047(1) 0.054(1) 0.0430(8) 0.0042(9) -0.006(1) -0.005(1)
Cl(2) 0.068(2) 0.071(2) 0.064(1) -0.020(1) -0.020(1) -0.012(1)
O(1) 0.064(3) 0.0639 0.036(3) 0.002(4) 0.0076 0.008(3)
O(2) 0.048(3) 0.0476 0.047(4) 0.004(4) -0.0121 -0.012(3)
O(3) 0.071(4) 0.056(4) 0.066(3) -0.007(3) -0.009(3) 0.002(3)
O(4) 0.070(4) 0.059(4) 0.085(4) -0.009(3) -0.010(3) -0.005(3)
O(5) 0.065(4) 0.099(6) 0.083(4) 0.020(4) 0.026(4) 0.019(4)
O(6) 0.097(5) 0.081(5) 0.054(3) -0.005(4) -0.003(3) -0.004(3)
O(7) 0.075(5) 0.070(5) 0.096(5) -0.033(4) -0.042(4) 0.022(4)
O(8) 0.088(6) 0.123(7) 0.096(5) -0.028(6) 0.011(4) -0.021(5)
O(9) 0.19(1) 0.077(7) 0.20(1) -0.035(8) 0.035(9) 0.001(7)
O(10) 0.090(7) 0.33(2) 0.064(4) -0.038(8) -0.009(4) -0.068(7)
N(1) 0.036(3) 0.034(3) 0.016(2) 0.000(3) -0.004(2) 0.001(2)
N(2) 0.046(4) 0.038(4) 0.022(2) 0.004(3) 0.009(2) -0.001(2)
N(3) 0.049(4) 0.041(4) 0.030(3) -0.001(3) 0.010(3) 0.008(3)
N(4) 0.065(5) 0.033(3) 0.036(3) 0.001(3) 0.016(3) -0.001(3)
N(5) 0.048(4) 0.045(4) 0.020(2) -0.006(3) 0.001(2) -0.011(2)
N(6) 0.031(3) 0.055(4) 0.033(3) -0.003(3) -0.003(3) 0.001(3)
N(7) 0.041(3) 0.034(3) 0.020(2) -0.002(2) -0.004(2) 0.004(2)
N(8) 0.044(4) 0.037(4) 0.020(2) -0.002(3) -0.002(2) 0.000(2)
N(9) 0.056(4) 0.026(3) 0.039(3) -0.006(3) -0.017(3) 0.009(2)
N(10) 0.060(4) 0.034(4) 0.034(3) -0.009(3) -0.009(3) 0.005(3)
N(11) 0.053(4) 0.036(3) 0.020(2) 0.004(3) -0.003(3) -0.002(2)
N(12) 0.063(6) 0.095(7) 0.103(6) 0.004(5) -0.021(5) 0.007(6)
C(1) 0.050(4) 0.031(4) 0.023(3) -0.005(3) -0.002(3) 0.003(3)
C(2) 0.038(4) 0.031(4) 0.024(3) -0.004(3) 0.007(3) 0.005(3)
C(3) 0.030(4) 0.037(4) 0.018(2) 0.006(3) -0.001(2) 0.005(2)
C(4) 0.030(4) 0.031(4) 0.025(2) 0.004(3) -0.006(3) 0.003(3)
C(5) 0.032(4) 0.042(4) 0.025(3) -0.001(3) 0.009(3) 0.005(3)
C(6) 0.033(4) 0.027(4) 0.025(3) -0.002(3) 0.003(2) 0.007(3)
C(7) 0.063(5) 0.030(4) 0.039(3) 0.004(4) 0.015(4) 0.003(3)
C(8) 0.050(5) 0.041(4) 0.020(3) -0.009(4) 0.008(3) 0.005(3)
C(9) 0.055(5) 0.040(4) 0.023(3) -0.008(4) 0.010(3) 0.004(3)
C(10) 0.056(5) 0.042(5) 0.019(2) -0.005(3) 0.011(3) 0.002(3)
C(11) 0.054(5) 0.041(4) 0.020(2) -0.015(4) 0.005(3) 0.000(3)
C(12) 0.063(5) 0.048(5) 0.017(3) -0.011(4) 0.010(3) -0.010(3)
C(13) 0.056(5) 0.043(4) 0.022(3) -0.011(4) 0.005(3) 0.000(3)
C(14) 0.040(4) 0.073(6) 0.026(3) -0.007(4) 0.009(3) 0.011(4)
C(15) 0.068(7) 0.118(9) 0.043(4) -0.033(7) -0.014(4) 0.006(5)
C(16) 0.058(5) 0.035(4) 0.038(3) 0.007(4) -0.015(4) -0.005(3)
C(17) 0.055(5) 0.030(4) 0.026(3) 0.008(4) -0.012(3) -0.001(3)
C(18) 0.039(4) 0.027(4) 0.023(3) -0.009(3) 0.000(3) -0.004(3)
C(19) 0.060(5) 0.023(4) 0.027(3) -0.009(3) -0.003(3) 0.005(3)
C(20) 0.043(4) 0.040(4) 0.029(3) -0.004(3) -0.005(3) 0.005(3)
C(21) 0.040(4) 0.039(4) 0.022(2) -0.001(3) 0.003(3) 0.000(3)
C(22) 0.076(6) 0.034(4) 0.032(3) -0.016(4) -0.011(4) 0.003(3)
C(23) 0.047(4) 0.026(4) 0.025(3) -0.004(3) -0.002(3) 0.003(3)
C(24) 0.044(5) 0.041(4) 0.028(3) -0.002(4) -0.005(3) 0.010(3)
C(25) 0.053(5) 0.032(4) 0.023(3) -0.003(3) -0.004(3) 0.000(3)
C(26) 0.050(5) 0.040(4) 0.028(3) -0.006(4) -0.003(3) 0.003(3)
C(27) 0.071(6) 0.051(5) 0.022(3) -0.002(5) -0.011(4) -0.002(3)
C(28) 0.075(6) 0.022(4) 0.033(3) 0.000(4) -0.005(4) 0.001(3)
C(29) 0.055(6) 0.077(7) 0.091(7) 0.015(6) -0.017(5) 0.007(6)
C(30) 0.051(6) 0.131(10) 0.048(4) 0.003(6) -0.006(4) 0.007(5)

loop_
_atom_type_symbol
_atom_type_description
_atom_type_scat_dispersion_real
_atom_type_scat_dispersion_imag
_atom_type_scat_source
C C 0.003 0.002
;International Tables for Crystallography
(1992, Vol. C, Tables 4.2.6.8 and 6.1.1.1)
;
H H 0.000 0.000
;International Tables for Crystallography
(1992, Vol. C, Table 6.1.1.2)
;
Cl Cl 0.148 0.159
;International Tables for Crystallography
(1992, Vol. C, Tables 4.2.6.8 and 6.1.1.1)
;
N N 0.006 0.003
;International Tables for Crystallography
(1992, Vol. C, Tables 4.2.6.8 and 6.1.1.1)
;
O O 0.011 0.006
;International Tables for Crystallography
(1992, Vol. C, Tables 4.2.6.8 and 6.1.1.1)
;
Zn Zn 0.284 1.430
;International Tables for Crystallography
(1992, Vol. C, Tables 4.2.6.8 and 6.1.1.1)
;

loop_
_geom_angle_atom_site_label_1
_geom_angle_atom_site_label_2
_geom_angle_atom_site_label_3
_geom_angle
_geom_angle_site_symmetry_1
_geom_angle_site_symmetry_3
_geom_angle_publ_flag
N(1) Zn(1) N(1) 88.6(2) . 6_555 yes
N(1) Zn(1) N(5) 176.8(2) . 4_544 yes
N(1) Zn(1) N(5) 89.7(2) . 8_545 yes
N(1) Zn(1) N(6) 88.7(2) . . yes
N(1) Zn(1) N(6) 91.9(2) . 6_555 yes
N(1) Zn(1) N(5) 89.7(2) 6_555 4_544 yes
N(1) Zn(1) N(5) 176.8(2) 6_555 8_545 yes
N(1) Zn(1) N(6) 91.9(2) 6_555 . yes
N(1) Zn(1) N(6) 88.7(2) 6_555 6_555 yes
N(5) Zn(1) N(5) 92.0(3) 4_544 8_545 yes
N(5) Zn(1) N(6) 88.6(2) 4_544 . yes
N(5) Zn(1) N(6) 90.8(2) 4_544 6_555 yes
N(5) Zn(1) N(6) 90.8(2) 8_545 . yes
N(5) Zn(1) N(6) 88.6(2) 8_545 6_555 yes
N(6) Zn(1) N(6) 179.1(3) . 6_555 yes
O(1) Zn(2) O(2) 180.0000(1) . . yes
O(1) Zn(2) N(7) 94.2(2) . . yes
O(1) Zn(2) N(7) 94.2(2) . 6_555 yes
O(1) Zn(2) N(11) 95.6(2) . 4_454 yes
O(1) Zn(2) N(11) 95.6(2) . 8_455 yes
O(2) Zn(2) N(7) 85.8(2) . . yes
O(2) Zn(2) N(7) 85.8(2) . 6_555 yes
O(2) Zn(2) N(11) 84.4(2) . 4_454 yes
O(2) Zn(2) N(11) 84.4(2) . 8_455 yes
N(7) Zn(2) N(7) 171.5(3) . 6_555 yes
N(7) Zn(2) N(11) 91.9(2) . 4_454 yes
N(7) Zn(2) N(11) 87.3(2) . 8_455 yes
N(7) Zn(2) N(11) 87.3(2) 6_555 4_454 yes
N(7) Zn(2) N(11) 91.9(2) 6_555 8_455 yes
N(11) Zn(2) N(11) 168.8(3) 4_454 8_455 yes
O(3) Cl(1) O(4) 109.2(4) . . yes
O(3) Cl(1) O(5) 110.9(4) . . yes
O(3) Cl(1) O(6) 111.7(4) . . yes
O(4) Cl(1) O(5) 108.6(4) . . yes
O(4) Cl(1) O(6) 106.4(4) . . yes
O(5) Cl(1) O(6) 110.0(4) . . yes
O(7) Cl(2) O(8) 110.1(5) . . yes
O(7) Cl(2) O(9) 107.3(6) . . yes
O(7) Cl(2) O(10) 116.5(6) . . yes
O(8) Cl(2) O(9) 105.9(6) . . yes
O(8) Cl(2) O(10) 113.2(5) . . yes
O(9) Cl(2) O(10) 102.9(7) . . yes
Zn(1) N(1) C(1) 122.8(4) . . yes
Zn(1) N(1) C(5) 119.3(4) . . yes
C(1) N(1) C(5) 117.2(5) . . yes
C(6) N(2) C(8) 113.6(6) . . yes
C(6) N(3) C(7) 115.4(6) . . yes
C(7) N(4) C(8) 113.6(6) . . yes
Zn(1) N(5) C(11) 118.1(4) 3_445 . yes
Zn(1) N(5) C(12) 124.2(4) 3_445 . yes
C(11) N(5) C(12) 117.7(5) . . yes
Zn(1) N(6) C(14) 158.3(5) . . yes
Zn(2) N(7) C(16) 118.6(5) . . yes
Zn(2) N(7) C(20) 122.7(5) . . yes
C(16) N(7) C(20) 117.9(6) . . yes
C(21) N(8) C(23) 113.3(6) . . yes
C(21) N(9) C(22) 113.3(6) . . yes
C(22) N(10) C(23) 113.0(6) . . yes
Zn(2) N(11) C(26) 125.4(5) 3_555 . yes
Zn(2) N(11) C(27) 118.2(4) 3_555 . yes
C(26) N(11) C(27) 116.1(6) . . yes
N(1) C(1) C(2) 123.7(6) . . yes
C(1) C(2) C(3) 118.2(6) . . yes
C(2) C(3) C(4) 119.3(5) . . yes
C(2) C(3) C(6) 121.2(5) . . yes
C(4) C(3) C(6) 119.5(6) . . yes
C(3) C(4) C(5) 117.5(6) . . yes
N(1) C(5) C(4) 123.9(6) . . yes
N(2) C(6) N(3) 124.8(6) . . yes
N(2) C(6) C(3) 117.4(6) . . yes
N(3) C(6) C(3) 117.8(5) . . yes
N(3) C(7) N(4) 125.4(7) . . yes
N(2) C(8) N(4) 127.0(6) . . yes
N(2) C(8) C(9) 114.7(6) . . yes
N(4) C(8) C(9) 118.3(6) . . yes
C(8) C(9) C(10) 121.7(6) . . yes
C(8) C(9) C(13) 121.1(6) . . yes
C(10) C(9) C(13) 117.0(6) . . yes
C(9) C(10) C(11) 120.2(6) . . yes
N(5) C(11) C(10) 121.1(6) . . yes
N(5) C(12) C(13) 124.8(6) . . yes
C(9) C(13) C(12) 119.2(7) . . yes
N(6) C(14) C(15) 177.3(8) . . yes
N(7) C(16) C(17) 124.3(7) . . yes
C(16) C(17) C(18) 117.9(6) . . yes
C(17) C(18) C(19) 120.0(6) . . yes
C(17) C(18) C(21) 120.0(6) . . yes
C(19) C(18) C(21) 120.0(6) . . yes
C(18) C(19) C(20) 116.8(6) . . yes
N(7) C(20) C(19) 122.9(6) . . yes
N(8) C(21) N(9) 126.1(6) . . yes
N(8) C(21) C(18) 115.4(6) . . yes
N(9) C(21) C(18) 118.5(6) . . yes
N(9) C(22) N(10) 128.4(7) . . yes
N(8) C(23) N(10) 125.7(6) . . yes
N(8) C(23) C(24) 116.1(6) . . yes
N(10) C(23) C(24) 118.1(6) . . yes
C(23) C(24) C(25) 122.8(6) . . yes
C(23) C(24) C(28) 119.4(6) . . yes
C(25) C(24) C(28) 117.8(6) . . yes
C(24) C(25) C(26) 119.3(6) . . yes
N(11) C(26) C(25) 123.3(6) . . yes
N(11) C(27) C(28) 125.8(6) . . yes
C(24) C(28) C(27) 117.6(7) . . yes
N(12) C(29) C(30) 178(1) . . yes

loop_
_geom_bond_atom_site_label_1
_geom_bond_atom_site_label_2
_geom_bond_distance
_geom_bond_site_symmetry_2
_geom_bond_publ_flag
Zn(1) N(1) 2.163(5) . yes
Zn(1) N(1) 2.163(5) 6_555 yes
Zn(1) N(5) 2.165(5) 4_544 yes
Zn(1) N(5) 2.165(5) 8_545 yes
Zn(1) N(6) 2.270(6) . yes
Zn(1) N(6) 2.270(6) 6_555 yes
Zn(2) O(1) 2.052(8) . yes
Zn(2) O(2) 2.406(7) . yes
Zn(2) N(7) 2.124(5) . yes
Zn(2) N(7) 2.124(5) 6_555 yes
Zn(2) N(11) 2.184(5) 4_454 yes
Zn(2) N(11) 2.184(5) 8_455 yes
Cl(1) O(3) 1.438(6) . yes
Cl(1) O(4) 1.447(6) . yes
Cl(1) O(5) 1.424(7) . yes
Cl(1) O(6) 1.420(6) . yes
Cl(2) O(7) 1.404(6) . yes
Cl(2) O(8) 1.496(9) . yes
Cl(2) O(9) 1.48(1) . yes
Cl(2) O(10) 1.306(7) . yes
N(1) C(1) 1.333(8) . yes
N(1) C(5) 1.330(8) . yes
N(2) C(6) 1.353(7) . yes
N(2) C(8) 1.355(8) . yes
N(3) C(6) 1.333(8) . yes
N(3) C(7) 1.352(8) . yes
N(4) C(7) 1.340(8) . yes
N(4) C(8) 1.330(9) . yes
N(5) C(11) 1.359(8) . yes
N(5) C(12) 1.343(9) . yes
N(6) C(14) 1.117(9) . yes
N(7) C(16) 1.333(9) . yes
N(7) C(20) 1.317(9) . yes
N(8) C(21) 1.335(8) . yes
N(8) C(23) 1.358(8) . yes
N(9) C(21) 1.343(9) . yes
N(9) C(22) 1.312(9) . yes
N(10) C(22) 1.320(9) . yes
N(10) C(23) 1.342(9) . yes
N(11) C(26) 1.344(8) . yes
N(11) C(27) 1.322(10) . yes
N(12) C(29) 1.15(1) . yes
C(1) C(2) 1.381(9) . yes
C(2) C(3) 1.392(9) . yes
C(3) C(4) 1.382(8) . yes
C(3) C(6) 1.491(8) . yes
C(4) C(5) 1.398(8) . yes
C(8) C(9) 1.488(8) . yes
C(9) C(10) 1.393(10) . yes
C(9) C(13) 1.417(9) . yes
C(10) C(11) 1.407(8) . yes
C(12) C(13) 1.348(9) . yes
C(14) C(15) 1.52(1) . yes
C(16) C(17) 1.374(9) . yes
C(17) C(18) 1.374(9) . yes
C(18) C(19) 1.395(10) . yes
C(18) C(21) 1.506(8) . yes
C(19) C(20) 1.422(9) . yes
C(23) C(24) 1.482(8) . yes
C(24) C(25) 1.401(10) . yes
C(24) C(28) 1.390(9) . yes
C(25) C(26) 1.390(9) . yes
C(27) C(28) 1.395(9) . yes
C(29) C(30) 1.43(1) . yes

loop_
_geom_contact_atom_site_label_1
_geom_contact_atom_site_label_2
_geom_contact_distance
_geom_contact_site_symmetry_2
O(1) N(12) 2.772(9) .
O(1) N(12) 2.772(9) 6_555
O(2) O(4) 2.983(8) .
O(2) O(4) 2.983(8) 6_555
O(2) C(5) 3.474(9) .
O(2) C(5) 3.474(9) 6_555
O(2) C(4) 3.572(7) .
O(2) C(4) 3.572(7) 6_555
O(3) C(27) 3.31(1) 4_454
O(3) C(28) 3.335(9) 4_454
O(3) C(12) 3.519(9) 8_555
O(3) C(30) 3.54(1) 1_655
O(4) C(27) 3.09(1) 4_454
O(4) C(1) 3.216(9) 6_555
O(4) C(5) 3.262(9) .
O(4) N(1) 3.445(8) 6_555
O(4) C(28) 3.475(9) 4_454
O(4) C(2) 3.505(8) 6_555
O(5) C(15) 3.28(1) .
O(5) C(14) 3.30(1) .
O(5) C(20) 3.361(10) 6_655
O(5) C(19) 3.381(10) 6_655
O(5) C(30) 3.42(1) 1_655
O(5) C(29) 3.48(1) 1_655
O(6) C(15) 3.24(1) .
O(6) C(17) 3.38(1) .
O(6) C(5) 3.557(10) .
O(6) C(4) 3.600(9) .
O(7) C(3) 3.004(9) .
O(7) C(4) 3.270(9) .
O(7) C(2) 3.298(9) .
O(7) C(22) 3.416(10) 1_545
O(7) C(6) 3.418(10) .
O(7) C(30) 3.43(1) 3_555
O(7) C(11) 3.463(10) 8_545
O(8) C(23) 3.08(1) 8_555
O(8) N(8) 3.223(9) 8_555
O(8) N(10) 3.26(1) 8_555
O(8) C(15) 3.28(1) .
O(8) C(11) 3.38(1) 8_545
O(8) C(21) 3.398(10) 8_555
O(8) C(22) 3.47(1) 8_555
O(8) C(10) 3.52(1) 8_545
O(8) N(9) 3.57(1) 8_555
O(9) C(4) 3.33(1) .
O(9) C(7) 3.40(1) 8_555
O(9) C(15) 3.43(1) .
O(10) C(18) 2.962(10) 8_555
O(10) C(21) 3.09(1) 8_555
O(10) C(19) 3.17(1) 8_555
O(10) C(29) 3.40(1) 3_555
O(10) N(8) 3.46(1) 8_555
O(10) C(30) 3.48(2) 3_555
O(10) C(17) 3.50(1) 8_555
O(10) N(9) 3.57(1) 8_555
N(2) N(10) 3.529(9) 8_455
N(3) C(17) 3.331(9) .
N(3) C(16) 3.537(9) .
N(5) N(6) 3.098(8) 3_445
N(5) N(5) 3.115(10) 5_556
N(5) N(6) 3.159(9) 8_445
N(5) C(1) 3.318(9) 8_445
N(5) C(12) 3.513(8) 5_556
N(9) C(1) 3.202(8) 1_565
N(9) C(2) 3.303(9) 1_565
N(9) C(10) 3.58(1) 8_555
N(9) C(9) 3.59(1) 8_555
N(10) C(30) 3.23(1) 3_565
N(11) C(16) 3.13(1) 8_555
N(11) C(20) 3.573(8) 3_555
N(12) C(20) 3.54(1) 6_555
N(12) C(9) 3.57(1) 4_454
N(12) C(26) 3.58(1) 4_454
C(2) C(22) 3.50(1) 1_545
C(4) C(16) 3.58(1) .
C(7) C(25) 3.54(1) 8_455
C(8) C(23) 3.45(1) 8_455
C(9) C(22) 3.54(1) 8_455
C(9) C(29) 3.55(1) 3_555
C(10) C(22) 3.26(1) 8_455
C(15) C(27) 3.54(1) 8_555
C(15) C(28) 3.58(1) 8_555
